data_7226751
loop_
_publ_author_name
'Rassadin, Valentin A.'
'Zimin, Dmitry P.'
'Raskil'dina, Gulnara Z.'
'Ivanov, Alexander Yu.'
'Boyarskiy, Vadim P.'
'Zlotskii, Semen S.'
'Kukushkin, Vadim Yu.'

_publ_section_title
;
 Solvent- and halide-free synthesis of pyridine-2-yl substituted ureas
 through facile C--H functionalization of pyridine N-oxides
;
_journal_issue 24
_journal_name_full 'Green Chem.'
_journal_page_first 6630
_journal_paper_doi 10.1039/C6GC02556K
_journal_volume 18
_journal_year 2016
_chemical_formula_moiety 'C8 H10 Cl N3 O'
_chemical_formula_sum 'C8 H10 Cl N3 O'
_chemical_formula_weight 199.64
_chemical_name_systematic 3-(6-chloropyridin-2-yl)-1,1-dimethylurea
_space_group_crystal_system monoclinic
_space_group_IT_number 14
_space_group_name_Hall '-P 2ybc'
_space_group_name_H-M_alt 'P 1 21/c 1'
_symmetry_space_group_name_Hall '-P 2ybc'
_symmetry_space_group_name_H-M 'P 1 21/c 1'
_atom_sites_solution_hydrogens geom
_atom_sites_solution_primary direct
_audit_creation_date 2016-04-12
_audit_creation_method
;
Olex2 1.2
(compiled 2016.02.19 svn.r3266 for OlexSys, GUI svn.r5155)
;
_audit_update_record
;
2016-04-12 deposited with the CCDC.
2016-10-06 downloaded from the CCDC.
;
_cell_angle_alpha 90
_cell_angle_beta 95.909(5)
_cell_angle_gamma 90
_cell_formula_units_Z 4
_cell_length_a 4.1274(3)
_cell_length_b 20.8167(12)
_cell_length_c 10.4887(6)
_cell_measurement_reflns_used 1214
_cell_measurement_temperature 100.01(10)
_cell_measurement_theta_max 29.0358
_cell_measurement_theta_min 2.7587
_cell_volume 896.39(10)
_computing_cell_refinement
;
CrysAlisPro, Agilent Technologies,
Version 1.171.36.20 (release 27-06-2012 CrysAlis171 .NET)
(compiled Jul 11 2012,15:38:31)
;
_computing_data_collection
;
CrysAlisPro, Agilent Technologies,
Version 1.171.36.20 (release 27-06-2012 CrysAlis171 .NET)
(compiled Jul 11 2012,15:38:31)
;
_computing_data_reduction
;
CrysAlisPro, Agilent Technologies,
Version 1.171.36.20 (release 27-06-2012 CrysAlis171 .NET)
(compiled Jul 11 2012,15:38:31)
;
_computing_molecular_graphics 'Olex2 (Dolomanov et al., 2009)'
_computing_publication_material 'Olex2 (Dolomanov et al., 2009)'
_computing_structure_refinement 'ShelXL (Sheldrick, 2015)'
_computing_structure_solution 'ShelXT (Sheldrick, 2015)'
_diffrn_ambient_temperature 100.01(10)
_diffrn_detector_area_resol_mean 16.2096
_diffrn_measured_fraction_theta_full 0.999
_diffrn_measured_fraction_theta_max 0.860
_diffrn_measurement_details
;
  1 omega  -13.00   23.00   1.0000    6.0000
omega____ theta____ kappa____ phi______ frames
    -      -18.0339  -99.0000   60.0000 36

  2 omega  -44.00   -5.00   1.0000    6.0000
omega____ theta____ kappa____ phi______ frames
    -      -18.0339   98.0000  -65.0000 39

  3 omega  -53.00   72.00   1.0000    6.0000
omega____ theta____ kappa____ phi______ frames
    -       18.9714    0.0000 -150.0000 125

  4 omega  -95.00  -70.00   1.0000    6.0000
omega____ theta____ kappa____ phi______ frames
    -      -18.0339  178.0000  -30.0000 25
;
_diffrn_measurement_device_type 'Xcalibur, Eos'
_diffrn_measurement_method '\w scans'
_diffrn_orient_matrix_UB_11 0.0039702000
_diffrn_orient_matrix_UB_12 0.0157269000
_diffrn_orient_matrix_UB_13 -0.0597842000
_diffrn_orient_matrix_UB_21 0.0622090000
_diffrn_orient_matrix_UB_22 0.0280433000
_diffrn_orient_matrix_UB_23 0.0321797000
_diffrn_orient_matrix_UB_31 0.1612530000
_diffrn_orient_matrix_UB_32 -0.0112249000
_diffrn_orient_matrix_UB_33 -0.0034216000
_diffrn_radiation_monochromator graphite
_diffrn_radiation_type MoK\a
_diffrn_radiation_wavelength 0.71073
_diffrn_reflns_av_R_equivalents 0.0240
_diffrn_reflns_av_unetI/netI 0.0470
_diffrn_reflns_Laue_measured_fraction_full 0.999
_diffrn_reflns_Laue_measured_fraction_max 0.860
_diffrn_reflns_limit_h_max 5
_diffrn_reflns_limit_h_min -5
_diffrn_reflns_limit_k_max 16
_diffrn_reflns_limit_k_min -28
_diffrn_reflns_limit_l_max 8
_diffrn_reflns_limit_l_min -13
_diffrn_reflns_number 4077
_diffrn_reflns_point_group_measured_fraction_full 0.999
_diffrn_reflns_point_group_measured_fraction_max 0.860
_diffrn_reflns_theta_full 25.242
_diffrn_reflns_theta_max 29.100
_diffrn_reflns_theta_min 2.764
_diffrn_source 'Enhance (Mo) X-ray Source'
_exptl_absorpt_coefficient_mu 0.387
_exptl_absorpt_correction_T_max 1.00000
_exptl_absorpt_correction_T_min 0.86823
_exptl_absorpt_correction_type multi-scan
_exptl_absorpt_process_details
;
CrysAlisPro, Agilent Technologies,
Version 1.171.36.20 (release 27-06-2012 CrysAlis171 .NET)
(compiled Jul 11 2012,15:38:31)
Empirical absorption correction using spherical harmonics,
 implemented in SCALE3 ABSPACK scaling algorithm.
;
_exptl_crystal_colour 'clear colourless'
_exptl_crystal_colour_lustre clear
_exptl_crystal_colour_primary colourless
_exptl_crystal_density_diffrn 1.479
_exptl_crystal_description prism
_exptl_crystal_F_000 416
_exptl_crystal_preparation 'See experimental part.'
_exptl_crystal_recrystallization_method 'Re-crystallisation from solvent'
_exptl_crystal_size_max 0.28
_exptl_crystal_size_mid 0.2
_exptl_crystal_size_min 0.12
_refine_diff_density_max 0.372
_refine_diff_density_min -0.427
_refine_diff_density_rms 0.065
_refine_ls_extinction_method none
_refine_ls_goodness_of_fit_ref 1.075
_refine_ls_hydrogen_treatment constr
_refine_ls_matrix_type full
_refine_ls_number_parameters 120
_refine_ls_number_reflns 2078
_refine_ls_number_restraints 0
_refine_ls_restrained_S_all 1.075
_refine_ls_R_factor_all 0.0552
_refine_ls_R_factor_gt 0.0416
_refine_ls_shift/su_max 0.000
_refine_ls_shift/su_mean 0.000
_refine_ls_structure_factor_coef Fsqd
_refine_ls_weighting_details 'w=1/[\s^2^(Fo^2^)+(0.0370P)^2^+0.4340P] where P=(Fo^2^+2Fc^2^)/3'
_refine_ls_weighting_scheme calc
_refine_ls_wR_factor_gt 0.0926
_refine_ls_wR_factor_ref 0.1028
_reflns_Friedel_coverage 0.000
_reflns_number_gt 1696
_reflns_number_total 2078
_reflns_threshold_expression 'I > 2\s(I)'
_cod_data_source_file c6gc02556k2.cif
_cod_data_source_block var257
_cod_depositor_comments 'Adding full bibliography for 7226749--7226751.cif.'
_cod_original_cell_volume 896.38(9)
_cod_database_code 7226751
_shelxl_version_number 2014/6
_chemical_oxdiff_formula 'c8 n3 cl1 o1 H10'
_shelx_space_group_comment
;
The symmetry employed for this shelxl refinement is uniquely defined
by the following loop, which should always be used as a source of
symmetry information in preference to the above space-group names.
They are only intended as comments.
;
_reflns_odcompleteness_completeness 95.82
_reflns_odcompleteness_iscentric 1
_reflns_odcompleteness_theta 27.50
_olex2_refinement_description
;
1. Fixed Uiso
 At 1.2 times of:
  All C(H) groups, All N(H) groups
 At 1.5 times of:
  All C(H,H,H) groups
2.a Aromatic/amide H refined with riding coordinates:
 N2(H2), C2(H2A), C4(H4), C3(H3)
2.b Idealised Me refined as rotating group:
 C7(H7A,H7B,H7C), C8(H8A,H8B,H8C)
;
_olex2_submission_special_instructions 'No special instructions were received'
_solvent_exptl_crystal_recrystallization_method EtOAc/hexane

loop_
_space_group_symop_operation_xyz
'x, y, z'
'-x, y+1/2, -z+1/2'
'-x, -y, -z'
'x, -y-1/2, z-1/2'

loop_
_atom_site_label
_atom_site_type_symbol
_atom_site_fract_x
_atom_site_fract_y
_atom_site_fract_z
_atom_site_U_iso_or_equiv
_atom_site_adp_type
_atom_site_occupancy
_atom_site_site_symmetry_order
_atom_site_calc_flag
_atom_site_refinement_flags_posn
Cl1 Cl 0.55378(12) 0.49091(2) 0.16740(5) 0.02290(16) Uani 1 1 d .
O1 O 0.7371(3) 0.24159(7) 0.54696(12) 0.0191(3) Uani 1 1 d .
N1 N 0.5908(4) 0.37639(8) 0.26918(15) 0.0160(3) Uani 1 1 d .
N3 N 0.9078(4) 0.17421(8) 0.39783(15) 0.0180(4) Uani 1 1 d .
N2 N 0.6651(4) 0.27198(8) 0.33569(15) 0.0166(4) Uani 1 1 d .
H2 H 0.6809 0.2605 0.2578 0.020 Uiso 1 1 calc R
C6 C 0.7712(4) 0.22932(9) 0.43388(18) 0.0155(4) Uani 1 1 d .
C1 C 0.5346(4) 0.33235(9) 0.35761(17) 0.0147(4) Uani 1 1 d .
C2 C 0.3553(4) 0.34600(10) 0.46034(18) 0.0178(4) Uani 1 1 d .
H2A H 0.3135 0.3144 0.5191 0.021 Uiso 1 1 calc R
C5 C 0.4736(4) 0.43447(10) 0.28366(17) 0.0154(4) Uani 1 1 d .
C4 C 0.3008(4) 0.45423(10) 0.38290(19) 0.0200(4) Uani 1 1 d .
H4 H 0.2283 0.4963 0.3894 0.024 Uiso 1 1 calc R
C7 C 1.0476(5) 0.13027(10) 0.49730(18) 0.0197(4) Uani 1 1 d .
H7A H 1.2791 0.1364 0.5105 0.030 Uiso 1 1 calc GR
H7B H 1.0012 0.0868 0.4710 0.030 Uiso 1 1 calc GR
H7C H 0.9542 0.1387 0.5757 0.030 Uiso 1 1 calc GR
C3 C 0.2424(4) 0.40774(10) 0.47181(19) 0.0219(5) Uani 1 1 d .
H3 H 0.1256 0.4183 0.5401 0.026 Uiso 1 1 calc R
C8 C 0.9736(5) 0.15947(11) 0.26748(18) 0.0235(5) Uani 1 1 d .
H8A H 0.7973 0.1748 0.2085 0.035 Uiso 1 1 calc GR
H8B H 0.9948 0.1138 0.2581 0.035 Uiso 1 1 calc GR
H8C H 1.1723 0.1801 0.2498 0.035 Uiso 1 1 calc GR

loop_
_atom_site_aniso_label
_atom_site_aniso_U_11
_atom_site_aniso_U_22
_atom_site_aniso_U_33
_atom_site_aniso_U_23
_atom_site_aniso_U_13
_atom_site_aniso_U_12
Cl1 0.0335(3) 0.0161(3) 0.0194(3) 0.0047(2) 0.00414(19) -0.0002(2)
O1 0.0309(7) 0.0183(7) 0.0082(7) 0.0001(6) 0.0031(5) 0.0016(6)
N1 0.0209(8) 0.0160(8) 0.0110(8) 0.0004(7) 0.0009(6) -0.0006(7)
N3 0.0262(8) 0.0181(9) 0.0096(8) 0.0012(7) 0.0018(6) 0.0048(7)
N2 0.0283(8) 0.0144(8) 0.0070(8) -0.0012(6) 0.0016(6) 0.0008(7)
C6 0.0172(8) 0.0160(10) 0.0133(9) -0.0008(8) 0.0017(7) -0.0030(8)
C1 0.0175(8) 0.0151(9) 0.0108(9) -0.0018(7) -0.0014(7) -0.0019(7)
C2 0.0196(9) 0.0206(11) 0.0135(9) 0.0032(8) 0.0027(7) 0.0000(8)
C5 0.0188(8) 0.0157(9) 0.0109(9) 0.0032(8) -0.0027(7) -0.0017(8)
C4 0.0236(9) 0.0172(10) 0.0188(10) -0.0014(8) 0.0009(7) 0.0045(8)
C7 0.0252(10) 0.0184(10) 0.0154(10) 0.0047(8) 0.0015(7) 0.0023(8)
C3 0.0223(9) 0.0282(12) 0.0161(10) -0.0008(9) 0.0058(7) 0.0054(9)
C8 0.0350(11) 0.0248(12) 0.0108(10) -0.0016(9) 0.0025(8) 0.0093(9)

loop_
_atom_type_symbol
_atom_type_description
_atom_type_scat_dispersion_real
_atom_type_scat_dispersion_imag
_atom_type_scat_source
C C 0.0033 0.0016 'International Tables Vol C Tables 4.2.6.8 and 6.1.1.4'
H H 0.0000 0.0000 'International Tables Vol C Tables 4.2.6.8 and 6.1.1.4'
Cl Cl 0.1484 0.1585 'International Tables Vol C Tables 4.2.6.8 and 6.1.1.4'
N N 0.0061 0.0033 'International Tables Vol C Tables 4.2.6.8 and 6.1.1.4'
O O 0.0106 0.0060 'International Tables Vol C Tables 4.2.6.8 and 6.1.1.4'

loop_
_geom_angle_atom_site_label_1
_geom_angle_atom_site_label_2
_geom_angle_atom_site_label_3
_geom_angle
C5 N1 C1 117.13(16)
C6 N3 C7 118.54(16)
C6 N3 C8 124.53(17)
C8 N3 C7 116.18(16)
C6 N2 H2 118.4
C1 N2 H2 118.4
C1 N2 C6 123.26(16)
O1 C6 N3 122.48(18)
O1 C6 N2 121.25(18)
N3 C6 N2 116.26(16)
N1 C1 N2 113.86(16)
N1 C1 C2 122.48(18)
N2 C1 C2 123.64(17)
C1 C2 H2A 121.0
C3 C2 C1 117.91(18)
C3 C2 H2A 121.0
N1 C5 Cl1 115.98(14)
N1 C5 C4 125.73(18)
C4 C5 Cl1 118.28(15)
C5 C4 H4 122.0
C3 C4 C5 116.01(19)
C3 C4 H4 122.0
N3 C7 H7A 109.5
N3 C7 H7B 109.5
N3 C7 H7C 109.5
H7A C7 H7B 109.5
H7A C7 H7C 109.5
H7B C7 H7C 109.5
C2 C3 C4 120.71(18)
C2 C3 H3 119.6
C4 C3 H3 119.6
N3 C8 H8A 109.5
N3 C8 H8B 109.5
N3 C8 H8C 109.5
H8A C8 H8B 109.5
H8A C8 H8C 109.5
H8B C8 H8C 109.5

loop_
_geom_bond_atom_site_label_1
_geom_bond_atom_site_label_2
_geom_bond_distance
Cl1 C5 1.7495(19)
O1 C6 1.235(2)
N1 C1 1.341(2)
N1 C5 1.317(2)
N3 C6 1.349(2)
N3 C7 1.461(2)
N3 C8 1.454(2)
N2 H2 0.8600
N2 C6 1.396(2)
N2 C1 1.396(2)
C1 C2 1.398(3)
C2 H2A 0.9300
C2 C3 1.377(3)
C5 C4 1.383(3)
C4 H4 0.9300
C4 C3 1.382(3)
C7 H7A 0.9600
C7 H7B 0.9600
C7 H7C 0.9600
C3 H3 0.9300
C8 H8A 0.9600
C8 H8B 0.9600
C8 H8C 0.9600
